data_2241725
loop_
_publ_author_name
'Ling, Jing'
'Kavuru, Padmini'
'Wojtas, Lukasz'
'Chadwick, Keith'

_publ_section_title
;
 Crystal structure of ethyl
 4-[(<i>E</i>)-(4-hydroxy-3-methoxybenzylidene)amino]benzoate: a
 <i>p</i>-hydroxy Schiff base
;
_journal_issue 7
_journal_name_full 'Acta Crystallographica Section E'
_journal_page_first 951
_journal_page_last 954
_journal_paper_doi 10.1107/S2056989016008999
_journal_volume 72
_journal_year 2016
_chemical_formula_iupac 'C17 H17 N O4'
_chemical_formula_moiety 'C17 H17 N O4'
_chemical_formula_sum 'C17 H17 N O4'
_chemical_formula_weight 299.31
_chemical_name_systematic
;
Ethyl 4-[(<i>E</i>)-(4-hydroxy-3-methoxybenzylidene)amino]benzoate
;
_space_group_crystal_system monoclinic
_space_group_IT_number 14
_space_group_name_Hall '-P 2ybc'
_space_group_name_H-M_alt 'P 1 21/c 1'
_symmetry_space_group_name_Hall '-P 2ybc'
_symmetry_space_group_name_H-M 'P 1 21/c 1'
_atom_sites_solution_hydrogens mixed
_audit_creation_method SHELXL-2013
_cell_angle_alpha 90
_cell_angle_beta 102.457(3)
_cell_angle_gamma 90
_cell_formula_units_Z 4
_cell_length_a 12.4229(5)
_cell_length_b 9.6392(5)
_cell_length_c 13.2384(6)
_cell_measurement_reflns_used 3549
_cell_measurement_temperature 296(2)
_cell_measurement_theta_max 68.23
_cell_measurement_theta_min 11.45
_cell_volume 1547.94(12)
_computing_cell_refinement
;
APEX2 (Bruker, 2013) and SAINT (Bruker, 2013)
;
_computing_data_collection
;
APEX2 (Bruker, 2013)
;
_computing_data_reduction
;
SAINT (Bruker, 2013) and XPREP (Sheldrick,2008)
;
_computing_molecular_graphics
;
Mercury (Macrae <i>et al.</i>,  2008)
;
_computing_publication_material
;
SHELXL2013 (Sheldrick, 2015) and PLATON (Spek, 2009)
;
_computing_structure_refinement
;
SHELXL2013 (Sheldrick, 2015)
;
_computing_structure_solution
;
SHELXS97 (Sheldrick, 2008)
;
_diffrn_ambient_temperature 296(2)
_diffrn_measured_fraction_theta_full 0.995
_diffrn_measured_fraction_theta_max 0.966
_diffrn_measurement_device_type 'Bruker SMART APEXII CCD'
_diffrn_measurement_method 'omega scans'
_diffrn_radiation_type CuK\a
_diffrn_radiation_wavelength 1.54178
_diffrn_reflns_av_R_equivalents 0.0367
_diffrn_reflns_limit_h_max 15
_diffrn_reflns_limit_h_min -15
_diffrn_reflns_limit_k_max 11
_diffrn_reflns_limit_k_min -11
_diffrn_reflns_limit_l_max 16
_diffrn_reflns_limit_l_min -15
_diffrn_reflns_number 18263
_diffrn_reflns_theta_full 66.595
_diffrn_reflns_theta_max 71.123
_diffrn_reflns_theta_min 3.644
_exptl_absorpt_coefficient_mu 0.757
_exptl_absorpt_correction_T_max 0.7534
_exptl_absorpt_correction_T_min 0.5989
_exptl_absorpt_correction_type multi-scan
_exptl_absorpt_process_details
;
(SADABS; Bruker, 2013)
;
_exptl_crystal_colour colorless
_exptl_crystal_density_diffrn 1.284
_exptl_crystal_description block
_exptl_crystal_F_000 632
_exptl_crystal_size_max 0.260
_exptl_crystal_size_mid 0.110
_exptl_crystal_size_min 0.040
_refine_diff_density_max 0.234
_refine_diff_density_min -0.135
_refine_ls_extinction_coef 0.0018(4)
_refine_ls_extinction_expression Fc^*^=kFc[1+0.001xFc^2^\l^3^/sin(2\q)]^-1/4^
_refine_ls_extinction_method
;
SHELXL2013 (Sheldrick, 2015)
;
_refine_ls_goodness_of_fit_ref 1.050
_refine_ls_hydrogen_treatment mixed
_refine_ls_matrix_type full
_refine_ls_number_parameters 210
_refine_ls_number_reflns 2895
_refine_ls_number_restraints 0
_refine_ls_restrained_S_all 1.050
_refine_ls_R_factor_all 0.0515
_refine_ls_R_factor_gt 0.0402
_refine_ls_shift/su_max 0.001
_refine_ls_shift/su_mean 0.000
_refine_ls_structure_factor_coef Fsqd
_refine_ls_weighting_details 'w=1/[\s^2^(Fo^2^)+(0.0681P)^2^+0.1332P] where P=(Fo^2^+2Fc^2^)/3'
_refine_ls_weighting_scheme calc
_refine_ls_wR_factor_gt 0.1113
_refine_ls_wR_factor_ref 0.1208
_reflns_number_gt 2277
_reflns_number_total 2895
_reflns_threshold_expression 'I > 2\s(I)'
_cod_data_source_file su5304sup1.cif
_cod_data_source_block I
_cod_database_code 2241725
_shelx_space_group_comment
;
The symmetry employed for this shelxl refinement is uniquely defined
by the following loop, which should always be used as a source of
symmetry information in preference to the above space-group names.
They are only intended as comments.
;
_shelx_estimated_absorpt_t_min 0.828
_shelx_estimated_absorpt_t_max 0.970
_shelxl_version_number 2.013

loop_
_space_group_symop_operation_xyz
'x, y, z'
'-x, y+1/2, -z+1/2'
'-x, -y, -z'
'x, -y-1/2, z-1/2'

loop_
_atom_site_type_symbol
_atom_site_label
_atom_site_fract_x
_atom_site_fract_y
_atom_site_fract_z
_atom_site_U_iso_or_equiv
_atom_site_adp_type
_atom_site_calc_flag
_atom_site_occupancy
O O1 0.40310(9) 0.79734(13) 0.24104(8) 0.0566(3) Uani d 1
C C1 1.3086(2) -0.0296(3) 0.5552(2) 0.1030(8) Uani d 1
H H1A 1.2688 -0.0661 0.4904 0.155 Uiso calc 1
H H1B 1.3627 -0.0959 0.5878 0.155 Uiso calc 1
H H1C 1.3447 0.0551 0.5433 0.155 Uiso calc 1
C C2 1.23138(15) -0.00168(18) 0.62283(15) 0.0675(5) Uani d 1
H H2A 1.1963 -0.0870 0.6375 0.081 Uiso calc 1
H H2B 1.2702 0.0384 0.6877 0.081 Uiso calc 1
O O3 1.14975(10) 0.09453(12) 0.56841(10) 0.0647(3) Uani d 1
C C4 1.07204(13) 0.13648(19) 0.61646(13) 0.0577(4) Uani d 1
C C5 0.99507(12) 0.23783(16) 0.55419(12) 0.0512(4) Uani d 1
C C6 0.92059(14) 0.3074(2) 0.60045(14) 0.0636(5) Uani d 1
H H6 0.9217 0.2925 0.6701 0.076 Uiso calc 1
C C7 0.84532(14) 0.3980(2) 0.54458(14) 0.0609(4) Uani d 1
H H7 0.7960 0.4438 0.5767 0.073 Uiso calc 1
C C8 0.84222(11) 0.42174(15) 0.44046(12) 0.0461(3) Uani d 1
N N1 0.75716(9) 0.50849(13) 0.38633(9) 0.0464(3) Uani d 1
C C10 0.77038(12) 0.57994(15) 0.30896(12) 0.0472(3) Uani d 1
C C11 0.68431(12) 0.66679(15) 0.24840(11) 0.0442(3) Uani d 1
C C12 0.58421(12) 0.68797(15) 0.27877(11) 0.0449(3) Uani d 1
H H12 0.5723 0.6466 0.3389 0.054 Uiso calc 1
C C13 0.50380(11) 0.76950(14) 0.22013(11) 0.0416(3) Uani d 1
C C14 0.52011(11) 0.83080(14) 0.12814(10) 0.0419(3) Uani d 1
O O15 0.44049(9) 0.90702(12) 0.06788(8) 0.0514(3) Uani d 1
C C16 0.38242(16) 0.7484(3) 0.33611(15) 0.0777(6) Uani d 1
H H16A 0.3899 0.6493 0.3391 0.117 Uiso calc 1
H H16B 0.3089 0.7735 0.3410 0.117 Uiso calc 1
H H16C 0.4344 0.7893 0.3925 0.117 Uiso calc 1
O O17 1.06660(13) 0.09730(18) 0.70144(12) 0.0924(5) Uani d 1
C C18 0.99445(13) 0.26473(18) 0.45153(13) 0.0565(4) Uani d 1
H H18 1.0455 0.2211 0.4202 0.068 Uiso calc 1
C C19 0.91880(13) 0.35567(18) 0.39485(12) 0.0545(4) Uani d 1
H H19 0.9193 0.3726 0.3258 0.065 Uiso calc 1
C C20 0.70063(12) 0.73037(17) 0.15876(12) 0.0504(4) Uani d 1
H H20 0.7673 0.7185 0.1387 0.060 Uiso calc 1
C C21 0.61918(12) 0.81096(16) 0.09903(11) 0.0492(4) Uani d 1
H H21 0.6312 0.8521 0.0389 0.059 Uiso calc 1
H H15 0.3862(18) 0.925(2) 0.0989(16) 0.077(6) Uiso d 1
H H10 0.8383(16) 0.5785(18) 0.2855(14) 0.060(5) Uiso d 1

loop_
_atom_site_aniso_label
_atom_site_aniso_U_11
_atom_site_aniso_U_22
_atom_site_aniso_U_33
_atom_site_aniso_U_12
_atom_site_aniso_U_13
_atom_site_aniso_U_23
O1 0.0488(6) 0.0743(7) 0.0522(6) 0.0172(5) 0.0227(5) 0.0181(5)
C1 0.1014(17) 0.1064(18) 0.1052(18) 0.0560(15) 0.0308(14) 0.0244(15)
C2 0.0615(10) 0.0546(9) 0.0794(12) 0.0128(8) -0.0002(9) 0.0111(8)
O3 0.0589(7) 0.0652(7) 0.0676(7) 0.0188(6) 0.0084(6) 0.0122(6)
C4 0.0489(8) 0.0607(10) 0.0612(10) 0.0016(7) 0.0069(7) 0.0083(7)
C5 0.0413(7) 0.0544(8) 0.0556(9) -0.0004(6) 0.0057(7) 0.0063(7)
C6 0.0572(9) 0.0845(12) 0.0516(9) 0.0134(9) 0.0171(8) 0.0164(8)
C7 0.0524(9) 0.0764(11) 0.0585(9) 0.0149(8) 0.0217(8) 0.0141(8)
C8 0.0360(7) 0.0497(8) 0.0512(8) -0.0022(6) 0.0067(6) 0.0026(6)
N1 0.0388(6) 0.0501(7) 0.0490(7) 0.0018(5) 0.0061(5) 0.0021(5)
C10 0.0381(7) 0.0510(8) 0.0520(8) -0.0007(6) 0.0086(6) 0.0004(6)
C11 0.0416(7) 0.0456(7) 0.0451(7) -0.0002(6) 0.0085(6) 0.0000(6)
C12 0.0472(8) 0.0480(8) 0.0405(7) 0.0020(6) 0.0114(6) 0.0049(6)
C13 0.0409(7) 0.0450(7) 0.0405(7) 0.0005(6) 0.0125(6) -0.0003(6)
C14 0.0439(7) 0.0435(7) 0.0376(7) -0.0011(6) 0.0071(6) 0.0002(5)
O15 0.0483(6) 0.0630(7) 0.0439(6) 0.0092(5) 0.0122(5) 0.0125(5)
C16 0.0667(11) 0.1140(17) 0.0626(11) 0.0195(11) 0.0365(9) 0.0240(11)
O17 0.0848(10) 0.1206(13) 0.0759(9) 0.0343(9) 0.0268(8) 0.0444(9)
C18 0.0503(8) 0.0636(10) 0.0564(9) 0.0106(7) 0.0131(7) 0.0017(7)
C19 0.0544(9) 0.0625(9) 0.0462(8) 0.0100(7) 0.0102(7) 0.0034(7)
C20 0.0415(7) 0.0605(9) 0.0523(8) 0.0005(7) 0.0170(6) 0.0022(7)
C21 0.0487(8) 0.0596(9) 0.0420(7) -0.0011(7) 0.0152(6) 0.0068(6)

loop_
_atom_type_symbol
_atom_type_description
_atom_type_scat_dispersion_real
_atom_type_scat_dispersion_imag
_atom_type_scat_source
C C 0.0181 0.0091 'International Tables Vol C Tables 4.2.6.8 and 6.1.1.4'
H H 0.0000 0.0000 'International Tables Vol C Tables 4.2.6.8 and 6.1.1.4'
N N 0.0311 0.0180 'International Tables Vol C Tables 4.2.6.8 and 6.1.1.4'
O O 0.0492 0.0322 'International Tables Vol C Tables 4.2.6.8 and 6.1.1.4'

loop_
_geom_angle_atom_site_label_1
_geom_angle_atom_site_label_2
_geom_angle_atom_site_label_3
_geom_angle
C13 O1 C16 117.64(12)
C2 C1 H1A 109.5
C2 C1 H1B 109.5
H1A C1 H1B 109.5
C2 C1 H1C 109.5
H1A C1 H1C 109.5
H1B C1 H1C 109.5
O3 C2 C1 107.05(16)
O3 C2 H2A 110.3
C1 C2 H2A 110.3
O3 C2 H2B 110.3
C1 C2 H2B 110.3
H2A C2 H2B 108.6
C4 O3 C2 117.42(14)
O17 C4 O3 123.07(16)
O17 C4 C5 124.49(16)
O3 C4 C5 112.43(14)
C18 C5 C6 118.72(15)
C18 C5 C4 122.37(15)
C6 C5 C4 118.91(15)
C7 C6 C5 120.74(15)
C7 C6 H6 119.6
C5 C6 H6 119.6
C6 C7 C8 120.60(15)
C6 C7 H7 119.7
C8 C7 H7 119.7
C19 C8 C7 118.78(14)
C19 C8 N1 123.94(14)
C7 C8 N1 117.23(13)
C10 N1 C8 120.99(12)
N1 C10 C11 123.17(13)
N1 C10 H10 121.8(11)
C11 C10 H10 115.0(11)
C20 C11 C12 118.87(13)
C20 C11 C10 119.95(13)
C12 C11 C10 121.18(13)
C13 C12 C11 120.24(13)
C13 C12 H12 119.9
C11 C12 H12 119.9
O1 C13 C12 125.80(13)
O1 C13 C14 113.73(12)
C12 C13 C14 120.46(13)
O15 C14 C21 119.69(12)
O15 C14 C13 121.15(12)
C21 C14 C13 119.15(13)
C14 O15 H15 111.7(14)
O1 C16 H16A 109.5
O1 C16 H16B 109.5
H16A C16 H16B 109.5
O1 C16 H16C 109.5
H16A C16 H16C 109.5
H16B C16 H16C 109.5
C19 C18 C5 120.78(15)
C19 C18 H18 119.6
C5 C18 H18 119.6
C18 C19 C8 120.32(15)
C18 C19 H19 119.8
C8 C19 H19 119.8
C21 C20 C11 120.90(13)
C21 C20 H20 119.6
C11 C20 H20 119.6
C14 C21 C20 120.36(13)
C14 C21 H21 119.8
C20 C21 H21 119.8

loop_
_geom_bond_atom_site_label_1
_geom_bond_atom_site_label_2
_geom_bond_distance
O1 C13 1.3650(17)
O1 C16 1.418(2)
C1 C2 1.471(3)
C1 H1A 0.9600
C1 H1B 0.9600
C1 H1C 0.9600
C2 O3 1.446(2)
C2 H2A 0.9700
C2 H2B 0.9700
O3 C4 1.329(2)
C4 O17 1.202(2)
C4 C5 1.486(2)
C5 C18 1.382(2)
C5 C6 1.388(2)
C6 C7 1.373(2)
C6 H6 0.9300
C7 C8 1.390(2)
C7 H7 0.9300
C8 C19 1.387(2)
C8 N1 1.4152(18)
N1 C10 1.2739(19)
C10 C11 1.455(2)
C10 H10 0.960(19)
C11 C20 1.389(2)
C11 C12 1.402(2)
C12 C13 1.372(2)
C12 H12 0.9300
C13 C14 1.4070(19)
C14 O15 1.3469(17)
C14 C21 1.380(2)
O15 H15 0.88(2)
C16 H16A 0.9600
C16 H16B 0.9600
C16 H16C 0.9600
C18 C19 1.382(2)
C18 H18 0.9300
C19 H19 0.9300
C20 C21 1.381(2)
C20 H20 0.9300
C21 H21 0.9300

loop_
_geom_hbond_atom_site_label_D
_geom_hbond_atom_site_label_H
_geom_hbond_atom_site_label_A
_geom_hbond_site_symmetry_A
_geom_hbond_distance_DH
_geom_hbond_distance_HA
_geom_hbond_distance_DA
_geom_hbond_angle_DHA
O15 H15 N1 2_655 0.88(2) 2.00(2) 2.828(2) 156(2)
C2 H2B Cg2 3_766 0.97 2.87 3.766(2) 154

loop_
_geom_torsion_atom_site_label_1
_geom_torsion_atom_site_label_2
_geom_torsion_atom_site_label_3
_geom_torsion_atom_site_label_4
_geom_torsion
C1 C2 O3 C4 -178.81(19)
C2 O3 C4 O17 -0.7(3)
C2 O3 C4 C5 178.40(14)
O17 C4 C5 C18 -170.41(19)
O3 C4 C5 C18 10.6(2)
O17 C4 C5 C6 9.2(3)
O3 C4 C5 C6 -169.87(16)
C18 C5 C6 C7 2.0(3)
C4 C5 C6 C7 -177.54(17)
C5 C6 C7 C8 0.0(3)
C6 C7 C8 C19 -2.0(3)
C6 C7 C8 N1 175.45(16)
C19 C8 N1 C10 -31.1(2)
C7 C8 N1 C10 151.56(15)
C8 N1 C10 C11 177.71(13)
N1 C10 C11 C20 -173.29(14)
N1 C10 C11 C12 6.7(2)
C20 C11 C12 C13 0.5(2)
C10 C11 C12 C13 -179.54(13)
C16 O1 C13 C12 5.9(2)
C16 O1 C13 C14 -175.42(16)
C11 C12 C13 O1 179.61(14)
C11 C12 C13 C14 1.1(2)
O1 C13 C14 O15 -1.10(19)
C12 C13 C14 O15 177.62(13)
O1 C13 C14 C21 179.55(13)
C12 C13 C14 C21 -1.7(2)
C6 C5 C18 C19 -2.1(3)
C4 C5 C18 C19 177.46(16)
C5 C18 C19 C8 0.1(3)
C7 C8 C19 C18 1.9(3)
N1 C8 C19 C18 -175.34(15)
C12 C11 C20 C21 -1.3(2)
C10 C11 C20 C21 178.69(14)
O15 C14 C21 C20 -178.47(14)
C13 C14 C21 C20 0.9(2)
C11 C20 C21 C14 0.6(2)

_cod_database_fobs_code 2241725
